data_7115302
loop_
_publ_author_name
'Lu-Feng Wang'
'Zi-Fa Shi'
'Xiao-Ping Cao'
'Bao-Sheng Li'
'Peng An'

_publ_section_title
;
 Construction of fused- and spiro-oxa-[n.2.1] skeletons by a tandem
 epoxide rearrangement/intramolecular [3+2] cycloaddition of cyclopropanes
 with carbonyls
;
_journal_name_full Chem.Commun.
_journal_page_first 8061
_journal_paper_doi 10.1039/C4CC02641A
_journal_volume 50
_journal_year 2014
_chemical_formula_moiety 'C17 H24 O6'
_chemical_formula_sum 'C17 H24 O6'
_chemical_formula_weight 324.36
_chemical_name_systematic
;
 ? 
;
_space_group_crystal_system monoclinic
_space_group_IT_number 14
_space_group_name_Hall '-P 2ybc'
_space_group_name_H-M_alt 'P 1 21/c 1'
_symmetry_space_group_name_Hall '-P 2ybc'
_symmetry_space_group_name_H-M 'P 1 21/c 1'
_atom_sites_solution_hydrogens geom
_atom_sites_solution_primary iterative
_atom_sites_solution_secondary difmap
_audit_creation_date 2013-06-03
_audit_creation_method
;
  Olex2 1.2
  (compiled Apr 23 2013 17:54:37, GUI svn.r4466)
;
_cell_angle_alpha 90.00
_cell_angle_beta 105.220(6)
_cell_angle_gamma 90.00
_cell_formula_units_Z 4
_cell_length_a 12.9911(9)
_cell_length_b 10.5635(5)
_cell_length_c 12.5742(8)
_cell_measurement_reflns_used 2151
_cell_measurement_temperature 294.73(10)
_cell_measurement_theta_max 26.5330
_cell_measurement_theta_min 3.7580
_cell_volume 1665.05(18)
_computing_cell_refinement
;
CrysAlisPro, Agilent Technologies,
Version 1.171.36.28 (release 01-02-2013 CrysAlis171 .NET)
(compiled Feb  1 2013,16:14:44)
;
_computing_data_collection
;
CrysAlisPro, Agilent Technologies,
Version 1.171.36.28 (release 01-02-2013 CrysAlis171 .NET)
(compiled Feb  1 2013,16:14:44)
;
_computing_data_reduction
;
CrysAlisPro, Agilent Technologies,
Version 1.171.36.28 (release 01-02-2013 CrysAlis171 .NET)
(compiled Feb  1 2013,16:14:44)
;
_computing_molecular_graphics
;
O. V. Dolomanov, L. J. Bourhis, R. J. Gildea, J. A. K. Howard and H. Puschmann,
OLEX2: a complete structure solution, refinement and analysis program.
J. Appl. Cryst. (2009). 42, 339-341.
;
_computing_publication_material
;
O. V. Dolomanov, L. J. Bourhis, R. J. Gildea, J. A. K. Howard and H. Puschmann,
OLEX2: a complete structure solution, refinement and analysis program.
J. Appl. Cryst. (2009). 42, 339-341.
;
_computing_structure_refinement
;
SHELXL, G.M. Sheldrick, Acta Cryst.
(2008). A64, 112-122
;
_computing_structure_solution 'SUPERFLIP, J. Appl. Cryst. (2007) 40, 786-790'
_diffrn_ambient_temperature 294.73(10)
_diffrn_detector_area_resol_mean 16.0733
_diffrn_measured_fraction_theta_full 0.9969
_diffrn_measured_fraction_theta_max 0.8746
_diffrn_measurement_details
;
  1 omega  -19.00   19.00   1.0000    4.0000
omega____ theta____ kappa____ phi______ frames
    -      -19.3700  -99.0000 -180.0000 38

  2 omega  -29.00   86.00   1.0000    4.0000
omega____ theta____ kappa____ phi______ frames
    -       22.8075  -19.0000   30.0000 115

  3 omega   -2.00   75.00   1.0000    4.0000
omega____ theta____ kappa____ phi______ frames
    -       22.8075   57.0000   60.0000 77
;
_diffrn_measurement_device_type 'SuperNova, Dual, Cu at zero, Eos'
_diffrn_measurement_method '\w scans'
_diffrn_orient_matrix_UB_11 0.0128346000
_diffrn_orient_matrix_UB_12 -0.0183883000
_diffrn_orient_matrix_UB_13 0.0561372000
_diffrn_orient_matrix_UB_21 0.0551224000
_diffrn_orient_matrix_UB_22 0.0074948000
_diffrn_orient_matrix_UB_23 0.0034330000
_diffrn_orient_matrix_UB_31 -0.0027616000
_diffrn_orient_matrix_UB_32 0.0641227000
_diffrn_orient_matrix_UB_33 0.0156659000
_diffrn_radiation_monochromator mirror
_diffrn_radiation_type 'Mo K\a'
_diffrn_radiation_wavelength 0.7107
_diffrn_reflns_av_R_equivalents 0.0237
_diffrn_reflns_av_unetI/netI 0.0390
_diffrn_reflns_limit_h_max 16
_diffrn_reflns_limit_h_min -12
_diffrn_reflns_limit_k_max 11
_diffrn_reflns_limit_k_min -13
_diffrn_reflns_limit_l_max 9
_diffrn_reflns_limit_l_min -15
_diffrn_reflns_number 6262
_diffrn_reflns_theta_full 25.50
_diffrn_reflns_theta_max 26.02
_diffrn_reflns_theta_min 3.26
_diffrn_source 'SuperNova (Mo) X-ray Source'
_exptl_absorpt_coefficient_mu 0.097
_exptl_absorpt_correction_T_max 1.00000
_exptl_absorpt_correction_T_min 0.90035
_exptl_absorpt_correction_type multi-scan
_exptl_absorpt_process_details
;
CrysAlisPro, Agilent Technologies,
Version 1.171.36.28 (release 01-02-2013 CrysAlis171 .NET)
(compiled Feb  1 2013,16:14:44)
Empirical absorption correction using spherical harmonics,
 implemented in SCALE3 ABSPACK scaling algorithm.
;
_exptl_crystal_colour 'clear light colourless'
_exptl_crystal_density_diffrn 1.294
_exptl_crystal_density_method 'not measured'
_exptl_crystal_description block
_exptl_crystal_F_000 696
_exptl_crystal_size_max 0.43
_exptl_crystal_size_mid 0.39
_exptl_crystal_size_min 0.25
_refine_diff_density_max 0.202
_refine_diff_density_min -0.174
_refine_diff_density_rms 0.037
_refine_ls_extinction_method none
_refine_ls_goodness_of_fit_ref 1.067
_refine_ls_hydrogen_treatment mixed
_refine_ls_matrix_type full
_refine_ls_number_parameters 212
_refine_ls_number_reflns 3273
_refine_ls_number_restraints 0
_refine_ls_restrained_S_all 1.067
_refine_ls_R_factor_all 0.0713
_refine_ls_R_factor_gt 0.0518
_refine_ls_shift/su_max 0.000
_refine_ls_shift/su_mean 0.000
_refine_ls_structure_factor_coef Fsqd
_refine_ls_weighting_details 'calc w=1/[\s^2^(Fo^2^)+(0.0632P)^2^+0.2554P] where P=(Fo^2^+2Fc^2^)/3'
_refine_ls_weighting_scheme calc
_refine_ls_wR_factor_gt 0.1287
_refine_ls_wR_factor_ref 0.1437
_reflns_number_gt 2390
_reflns_number_total 3273
_reflns_threshold_expression >2sigma(I)
_cod_data_source_file c4cc02641a2.cif
_cod_data_source_block wangluf0603
_cod_original_cell_volume 1665.05(17)
_cod_database_code 7115302
_reflns_odcompleteness_completeness 99.69
_reflns_odcompleteness_iscentric 1
_reflns_odcompleteness_theta 26.32
_olex2_refinement_description
;
1. Fixed Uiso
 At 1.2 times of:
  All C(H) groups, All C(H,H) groups
 At 1.5 times of:
  All C(H,H,H) groups
2.a Ternary CH refined with riding coordinates:
 C1(H1), C4(H4)
2.b Secondary CH2 refined with riding coordinates:
 C3(H3A,H3B), C5(H5A,H5B), C6(H6A,H6B), C8(H8A,H8B), C10(H10A,H10B)
2.c Idealised Me refined as rotating group:
 C12(H12A,H12B,H12C), C13(H13A,H13B,H13C), C15(H15A,H15B,H15C), C17(H17A,H17B,
 H17C)
;

loop_
_space_group_symop_id
_space_group_symop_operation_xyz
1 'x, y, z'
2 '-x, y+1/2, -z+1/2'
3 '-x, -y, -z'
4 'x, -y-1/2, z-1/2'

loop_
_atom_site_label
_atom_site_type_symbol
_atom_site_fract_x
_atom_site_fract_y
_atom_site_fract_z
_atom_site_U_iso_or_equiv
_atom_site_adp_type
_atom_site_occupancy
_atom_site_symmetry_multiplicity
_atom_site_calc_flag
_atom_site_refinement_flags
O1 O 0.59146(10) 0.58609(13) 0.42210(11) 0.0457(4) Uani 1 1 d .
O2 O 0.94917(13) 0.62267(15) 0.44732(15) 0.0632(5) Uani 1 1 d .
O3 O 0.86515(12) 0.85487(14) 0.54796(13) 0.0564(4) Uani 1 1 d .
O4 O 0.82780(11) 0.84419(13) 0.36411(12) 0.0481(4) Uani 1 1 d .
O5 O 0.56083(12) 0.82428(14) 0.27677(13) 0.0584(4) Uani 1 1 d .
O6 O 0.63031(12) 0.96932(13) 0.40426(13) 0.0565(4) Uani 1 1 d .
C1 C 0.68436(15) 0.62866(17) 0.39156(15) 0.0358(4) Uani 1 1 d .
H1 H 0.6687 0.6345 0.3111 0.043 Uiso 1 1 calc R
C2 C 0.69767(14) 0.76407(17) 0.44226(15) 0.0346(4) Uani 1 1 d .
C3 C 0.66037(17) 0.74656(19) 0.54789(17) 0.0447(5) Uani 1 1 d .
H3A H 0.7194 0.7563 0.6131 0.054 Uiso 1 1 calc R
H3B H 0.6052 0.8073 0.5510 0.054 Uiso 1 1 calc R
C4 C 0.61685(17) 0.6116(2) 0.53875(16) 0.0468(5) Uani 1 1 d .
H4 H 0.5523 0.6076 0.5651 0.056 Uiso 1 1 calc R
C5 C 0.69795(19) 0.5159(2) 0.59867(18) 0.0543(6) Uani 1 1 d .
H5A H 0.6684 0.4313 0.5846 0.065 Uiso 1 1 calc R
H5B H 0.7145 0.5313 0.6774 0.065 Uiso 1 1 calc R
C6 C 0.79954(18) 0.5251(2) 0.56010(17) 0.0509(5) Uani 1 1 d .
H6A H 0.8444 0.4524 0.5868 0.061 Uiso 1 1 calc R
H6B H 0.8386 0.6006 0.5910 0.061 Uiso 1 1 calc R
C7 C 0.77475(16) 0.53037(18) 0.43468(16) 0.0416(5) Uani 1 1 d .
C8 C 0.7388(2) 0.4024(2) 0.3784(2) 0.0624(7) Uani 1 1 d .
H8A H 0.6620 0.4025 0.3478 0.075 Uiso 1 1 calc R
H8B H 0.7569 0.3347 0.4322 0.075 Uiso 1 1 calc R
C9 C 0.79448(19) 0.3798(2) 0.28559(19) 0.0539(6) Uani 1 1 d .
C10 C 0.8703(3) 0.4920(3) 0.2930(2) 0.0787(8) Uani 1 1 d .
H10A H 0.9408 0.4624 0.2923 0.094 Uiso 1 1 calc R
H10B H 0.8445 0.5482 0.2308 0.094 Uiso 1 1 calc R
C11 C 0.87502(18) 0.55932(19) 0.39696(18) 0.0461(5) Uani 1 1 d .
C12 C 0.7136(3) 0.3766(4) 0.1741(3) 0.1067(12) Uani 1 1 d .
H12A H 0.6644 0.3085 0.1724 0.160 Uiso 1 1 calc R
H12B H 0.7499 0.3640 0.1175 0.160 Uiso 1 1 calc R
H12C H 0.6755 0.4554 0.1618 0.160 Uiso 1 1 calc R
C13 C 0.8557(3) 0.2576(3) 0.3037(3) 0.0978(11) Uani 1 1 d .
H13A H 0.9085 0.2606 0.3733 0.147 Uiso 1 1 calc R
H13B H 0.8903 0.2456 0.2457 0.147 Uiso 1 1 calc R
H13C H 0.8077 0.1887 0.3037 0.147 Uiso 1 1 calc R
C14 C 0.80707(15) 0.82480(17) 0.46151(16) 0.0380(4) Uani 1 1 d .
C15 C 0.93006(19) 0.9005(3) 0.3671(2) 0.0738(8) Uani 1 1 d .
H15A H 0.9391 0.9039 0.2938 0.111 Uiso 1 1 calc R
H15B H 0.9860 0.8503 0.4129 0.111 Uiso 1 1 calc R
H15C H 0.9329 0.9847 0.3965 0.111 Uiso 1 1 calc R
C16 C 0.62059(15) 0.85260(18) 0.36271(17) 0.0404(5) Uani 1 1 d .
C17 C 0.5650(2) 1.0666(2) 0.3395(2) 0.0664(7) Uani 1 1 d .
H17A H 0.5756 1.0673 0.2668 0.100 Uiso 1 1 calc R
H17B H 0.5846 1.1474 0.3738 0.100 Uiso 1 1 calc R
H17C H 0.4913 1.0499 0.3349 0.100 Uiso 1 1 calc R

loop_
_atom_site_aniso_label
_atom_site_aniso_U_11
_atom_site_aniso_U_22
_atom_site_aniso_U_33
_atom_site_aniso_U_23
_atom_site_aniso_U_13
_atom_site_aniso_U_12
O1 0.0411(8) 0.0561(8) 0.0424(8) -0.0061(6) 0.0156(6) -0.0129(6)
O2 0.0450(9) 0.0604(10) 0.0855(13) -0.0008(9) 0.0196(8) 0.0041(8)
O3 0.0455(9) 0.0672(10) 0.0515(9) -0.0144(8) 0.0038(7) -0.0113(7)
O4 0.0353(8) 0.0611(9) 0.0489(9) 0.0116(7) 0.0128(6) -0.0040(6)
O5 0.0536(10) 0.0609(9) 0.0511(9) 0.0009(8) -0.0031(8) 0.0060(7)
O6 0.0543(9) 0.0440(8) 0.0652(10) -0.0031(7) 0.0049(7) 0.0132(7)
C1 0.0350(10) 0.0408(10) 0.0328(10) -0.0036(8) 0.0112(8) -0.0060(8)
C2 0.0311(10) 0.0395(10) 0.0331(10) -0.0033(8) 0.0081(7) 0.0002(8)
C3 0.0455(12) 0.0524(12) 0.0408(11) -0.0067(9) 0.0193(9) -0.0002(9)
C4 0.0469(12) 0.0600(13) 0.0396(11) -0.0016(9) 0.0222(9) -0.0073(10)
C5 0.0693(15) 0.0542(13) 0.0439(12) 0.0045(10) 0.0233(11) -0.0062(11)
C6 0.0575(14) 0.0513(12) 0.0453(12) 0.0102(10) 0.0157(10) 0.0091(10)
C7 0.0515(12) 0.0359(10) 0.0414(11) 0.0021(8) 0.0196(9) 0.0015(9)
C8 0.0933(19) 0.0373(11) 0.0682(16) -0.0044(10) 0.0418(14) -0.0034(12)
C9 0.0607(14) 0.0497(12) 0.0512(13) -0.0061(10) 0.0144(11) 0.0113(10)
C10 0.100(2) 0.0742(17) 0.0809(19) -0.0165(15) 0.0568(17) -0.0117(16)
C11 0.0504(13) 0.0375(10) 0.0543(13) 0.0073(9) 0.0203(10) 0.0136(10)
C12 0.082(2) 0.171(4) 0.0617(18) 0.006(2) 0.0103(16) 0.014(2)
C13 0.093(2) 0.0691(18) 0.131(3) -0.0073(18) 0.030(2) 0.0310(17)
C14 0.0354(10) 0.0350(10) 0.0433(11) -0.0017(8) 0.0100(9) 0.0034(8)
C15 0.0432(13) 0.0942(19) 0.0851(19) 0.0279(15) 0.0186(12) -0.0141(13)
C16 0.0324(10) 0.0435(11) 0.0470(12) -0.0003(9) 0.0133(9) 0.0021(8)
C17 0.0588(15) 0.0526(13) 0.0860(19) 0.0083(12) 0.0158(13) 0.0218(12)

loop_
_atom_type_symbol
_atom_type_description
_atom_type_scat_dispersion_real
_atom_type_scat_dispersion_imag
_atom_type_scat_source
C C 0.0033 0.0016 'International Tables Vol C Tables 4.2.6.8 and 6.1.1.4'
H H 0.0000 0.0000 'International Tables Vol C Tables 4.2.6.8 and 6.1.1.4'
O O 0.0106 0.0060 'International Tables Vol C Tables 4.2.6.8 and 6.1.1.4'

loop_
_geom_angle_atom_site_label_1
_geom_angle_atom_site_label_2
_geom_angle_atom_site_label_3
_geom_angle
C1 O1 C4 103.30(14)
C14 O4 C15 116.34(18)
C16 O6 C17 117.24(17)
O1 C1 H1 109.6
O1 C1 C2 100.93(14)
O1 C1 C7 108.03(15)
C2 C1 H1 109.6
C7 C1 H1 109.6
C7 C1 C2 118.57(15)
C3 C2 C1 102.51(15)
C14 C2 C1 116.85(15)
C14 C2 C3 113.97(16)
C14 C2 C16 105.65(15)
C16 C2 C1 108.05(14)
C16 C2 C3 109.66(15)
C2 C3 H3A 111.0
C2 C3 H3B 111.0
H3A C3 H3B 109.0
C4 C3 C2 103.97(15)
C4 C3 H3A 111.0
C4 C3 H3B 111.0
O1 C4 C3 103.46(15)
O1 C4 H4 110.4
O1 C4 C5 108.98(16)
C3 C4 H4 110.4
C5 C4 C3 113.06(18)
C5 C4 H4 110.4
C4 C5 H5A 109.6
C4 C5 H5B 109.6
C4 C5 C6 110.29(17)
H5A C5 H5B 108.1
C6 C5 H5A 109.6
C6 C5 H5B 109.6
C5 C6 H6A 109.3
C5 C6 H6B 109.3
C5 C6 C7 111.46(18)
H6A C6 H6B 108.0
C7 C6 H6A 109.3
C7 C6 H6B 109.3
C6 C7 C1 108.65(16)
C6 C7 C8 113.54(17)
C6 C7 C11 111.22(17)
C8 C7 C1 108.41(17)
C11 C7 C1 112.65(15)
C11 C7 C8 102.31(17)
C7 C8 H8A 109.7
C7 C8 H8B 109.7
C7 C8 C9 109.70(19)
H8A C8 H8B 108.2
C9 C8 H8A 109.7
C9 C8 H8B 109.7
C10 C9 C8 104.86(18)
C12 C9 C8 110.7(2)
C12 C9 C10 110.7(2)
C13 C9 C8 110.7(2)
C13 C9 C10 110.4(2)
C13 C9 C12 109.4(2)
C9 C10 H10A 110.2
C9 C10 H10B 110.2
H10A C10 H10B 108.5
C11 C10 C9 107.7(2)
C11 C10 H10A 110.2
C11 C10 H10B 110.2
O2 C11 C7 125.1(2)
O2 C11 C10 125.0(2)
C10 C11 C7 109.7(2)
C9 C12 H12A 109.5
C9 C12 H12B 109.5
C9 C12 H12C 109.5
H12A C12 H12B 109.5
H12A C12 H12C 109.5
H12B C12 H12C 109.5
C9 C13 H13A 109.5
C9 C13 H13B 109.5
C9 C13 H13C 109.5
H13A C13 H13B 109.5
H13A C13 H13C 109.5
H13B C13 H13C 109.5
O3 C14 O4 124.26(19)
O3 C14 C2 126.82(19)
O4 C14 C2 108.88(16)
O4 C15 H15A 109.5
O4 C15 H15B 109.5
O4 C15 H15C 109.5
H15A C15 H15B 109.5
H15A C15 H15C 109.5
H15B C15 H15C 109.5
O5 C16 O6 124.07(18)
O5 C16 C2 126.65(18)
O6 C16 C2 109.28(16)
O6 C17 H17A 109.5
O6 C17 H17B 109.5
O6 C17 H17C 109.5
H17A C17 H17B 109.5
H17A C17 H17C 109.5
H17B C17 H17C 109.5

loop_
_geom_bond_atom_site_label_1
_geom_bond_atom_site_label_2
_geom_bond_distance
O1 C1 1.432(2)
O1 C4 1.442(2)
O2 C11 1.207(3)
O3 C14 1.192(2)
O4 C14 1.337(2)
O4 C15 1.447(3)
O5 C16 1.191(2)
O6 C16 1.332(2)
O6 C17 1.441(3)
C1 H1 0.9800
C1 C2 1.557(3)
C1 C7 1.555(3)
C2 C3 1.540(3)
C2 C14 1.520(3)
C2 C16 1.534(3)
C3 H3A 0.9700
C3 H3B 0.9700
C3 C4 1.526(3)
C4 H4 0.9800
C4 C5 1.512(3)
C5 H5A 0.9700
C5 H5B 0.9700
C5 C6 1.524(3)
C6 H6A 0.9700
C6 H6B 0.9700
C6 C7 1.526(3)
C7 C8 1.540(3)
C7 C11 1.530(3)
C8 H8A 0.9700
C8 H8B 0.9700
C8 C9 1.544(3)
C9 C10 1.528(4)
C9 C12 1.515(4)
C9 C13 1.502(3)
C10 H10A 0.9700
C10 H10B 0.9700
C10 C11 1.475(3)
C12 H12A 0.9600
C12 H12B 0.9600
C12 H12C 0.9600
C13 H13A 0.9600
C13 H13B 0.9600
C13 H13C 0.9600
C15 H15A 0.9600
C15 H15B 0.9600
C15 H15C 0.9600
C17 H17A 0.9600
C17 H17B 0.9600
C17 H17C 0.9600

loop_
_geom_torsion_atom_site_label_1
_geom_torsion_atom_site_label_2
_geom_torsion_atom_site_label_3
_geom_torsion_atom_site_label_4
_geom_torsion
O1 C1 C2 C3 34.66(17)
O1 C1 C2 C14 160.02(15)
O1 C1 C2 C16 -81.11(16)
O1 C1 C7 C6 -61.95(19)
O1 C1 C7 C8 61.87(19)
O1 C1 C7 C11 174.35(15)
O1 C4 C5 C6 60.4(2)
C1 O1 C4 C3 46.77(18)
C1 O1 C4 C5 -73.78(19)
C1 C2 C3 C4 -7.18(19)
C1 C2 C14 O3 -116.9(2)
C1 C2 C14 O4 65.3(2)
C1 C2 C16 O5 -0.2(3)
C1 C2 C16 O6 179.94(16)
C1 C7 C8 C9 102.5(2)
C1 C7 C11 O2 91.3(2)
C1 C7 C11 C10 -92.1(2)
C2 C1 C7 C6 51.9(2)
C2 C1 C7 C8 175.72(16)
C2 C1 C7 C11 -71.8(2)
C2 C3 C4 O1 -22.6(2)
C2 C3 C4 C5 95.14(19)
C3 C2 C14 O3 2.5(3)
C3 C2 C14 O4 -175.33(15)
C3 C2 C16 O5 -111.2(2)
C3 C2 C16 O6 69.0(2)
C3 C4 C5 C6 -54.1(2)
C4 O1 C1 C2 -50.85(17)
C4 O1 C1 C7 74.26(17)
C4 C5 C6 C7 -46.9(2)
C5 C6 C7 C1 47.0(2)
C5 C6 C7 C8 -73.7(2)
C5 C6 C7 C11 171.57(17)
C6 C7 C8 C9 -136.6(2)
C6 C7 C11 O2 -31.0(3)
C6 C7 C11 C10 145.7(2)
C7 C1 C2 C3 -82.99(19)
C7 C1 C2 C14 42.4(2)
C7 C1 C2 C16 161.24(16)
C7 C8 C9 C10 4.0(3)
C7 C8 C9 C12 -115.4(3)
C7 C8 C9 C13 123.1(2)
C8 C7 C11 O2 -152.5(2)
C8 C7 C11 C10 24.1(2)
C8 C9 C10 C11 11.2(3)
C9 C10 C11 O2 153.9(2)
C9 C10 C11 C7 -22.8(3)
C11 C7 C8 C9 -16.7(2)
C12 C9 C10 C11 130.6(3)
C13 C9 C10 C11 -108.1(3)
C14 C2 C3 C4 -134.41(17)
C14 C2 C16 O5 125.5(2)
C14 C2 C16 O6 -54.3(2)
C15 O4 C14 O3 2.8(3)
C15 O4 C14 C2 -179.30(17)
C16 C2 C3 C4 107.42(17)
C16 C2 C14 O3 122.9(2)
C16 C2 C14 O4 -54.88(18)
C17 O6 C16 O5 -0.9(3)
C17 O6 C16 C2 178.92(18)
